data_4327520
loop_
_publ_author_name
'Bor-Hunn Huang'
'Te-Liang Yu'
'Yi-Lun Huang'
'Bao-Tsan Ko'
'Chu-Chieh Lin'

_publ_section_title
;
 Reactions of Amides with Organoaluminum Compounds: Factors Affecting the
 Coordination Mode of Aluminum Amidates
;
_journal_name_full 'Inorganic Chemistry'
_journal_page_first 2987
_journal_page_last 2994
_journal_paper_doi 10.1021/ic011072+
_journal_volume 41
_journal_year 2002
_chemical_formula_sum 'C36 H44 Al2 N2 O2'
_chemical_formula_weight 590.69
_chemical_name_systematic
;
  ?
;
_space_group_IT_number 2
_symmetry_cell_setting triclinic
_symmetry_space_group_name_Hall '-P 1'
_symmetry_space_group_name_H-M 'P -1'
_atom_sites_solution_hydrogens geom
_atom_sites_solution_primary direct
_atom_sites_solution_secondary difmap
_audit_creation_method SHELXL-97
_cell_angle_alpha 83.2680(10)
_cell_angle_beta 78.1120(10)
_cell_angle_gamma 81.7380(10)
_cell_formula_units_Z 2
_cell_length_a 10.6897(6)
_cell_length_b 10.9416(6)
_cell_length_c 15.3821(8)
_cell_measurement_reflns_used 5429
_cell_measurement_temperature 293(2)
_cell_measurement_theta_max 25.987
_cell_measurement_theta_min 2.223
_cell_volume 1735.12(16)
_computing_cell_refinement 'Bruker SMART'
_computing_data_collection 'Bruker SMART'
_computing_data_reduction 'Bruker SHELXTL'
_computing_molecular_graphics 'Bruker SHELXTL'
_computing_publication_material 'Bruker SHELXTL'
_computing_structure_refinement 'SHELXL-97 (Sheldrick, 1997)'
_computing_structure_solution 'SHELXS-97 (Sheldrick, 1990)'
_diffrn_ambient_temperature 293(2)
_diffrn_measured_fraction_theta_full 0.980
_diffrn_measured_fraction_theta_max 0.980
_diffrn_measurement_device_type 'CCD area detector'
_diffrn_measurement_method 'phi and omega scans'
_diffrn_radiation_monochromator graphite
_diffrn_radiation_source 'fine-focus sealed tube'
_diffrn_radiation_type MoK\a
_diffrn_radiation_wavelength 0.71073
_diffrn_reflns_av_R_equivalents 0.0119
_diffrn_reflns_av_sigmaI/netI 0.0164
_diffrn_reflns_limit_h_max 13
_diffrn_reflns_limit_h_min -5
_diffrn_reflns_limit_k_max 13
_diffrn_reflns_limit_k_min -13
_diffrn_reflns_limit_l_max 18
_diffrn_reflns_limit_l_min -18
_diffrn_reflns_number 9799
_diffrn_reflns_theta_full 26.03
_diffrn_reflns_theta_max 26.03
_diffrn_reflns_theta_min 1.89
_exptl_absorpt_coefficient_mu 0.116
_exptl_absorpt_correction_T_max 1.000
_exptl_absorpt_correction_T_min 0.680
_exptl_absorpt_correction_type SADABS
_exptl_crystal_colour colorless
_exptl_crystal_density_diffrn 1.131
_exptl_crystal_description parallelpiped
_exptl_crystal_F_000 632
_exptl_crystal_size_max 0.60
_exptl_crystal_size_mid 0.54
_exptl_crystal_size_min 0.37
_refine_diff_density_max 0.283
_refine_diff_density_min -0.224
_refine_diff_density_rms 0.040
_refine_ls_extinction_method none
_refine_ls_goodness_of_fit_ref 1.312
_refine_ls_hydrogen_treatment mixed
_refine_ls_matrix_type full
_refine_ls_number_parameters 379
_refine_ls_number_reflns 6721
_refine_ls_number_restraints 0
_refine_ls_restrained_S_all 1.312
_refine_ls_R_factor_all 0.0608
_refine_ls_R_factor_gt 0.0484
_refine_ls_shift/su_max 0.035
_refine_ls_shift/su_mean 0.004
_refine_ls_structure_factor_coef Fsqd
_refine_ls_weighting_details 'calc w=1/[\s^2^(Fo^2^)+(0.1000P)^2^+0.0000P] where P=(Fo^2^+2Fc^2^)/3'
_refine_ls_weighting_scheme calc
_refine_ls_wR_factor_gt 0.1609
_refine_ls_wR_factor_ref 0.1752
_reflns_number_gt 5329
_reflns_number_total 6721
_reflns_threshold_expression >2sigma(I)
_cod_data_source_file ic0110722B_09.cif
_cod_data_source_block 11
_cod_database_code 4327520

loop_
_symmetry_equiv_pos_as_xyz
'x, y, z'
'-x, -y, -z'

loop_
_atom_site_label
_atom_site_type_symbol
_atom_site_fract_x
_atom_site_fract_y
_atom_site_fract_z
_atom_site_U_iso_or_equiv
_atom_site_adp_type
_atom_site_occupancy
_atom_site_symmetry_multiplicity
_atom_site_calc_flag
_atom_site_refinement_flags
Al1 Al 0.18380(5) 0.95477(5) 0.44755(3) 0.05342(18) Uani 1 1 d .
Al2 Al 0.49460(5) 0.45492(5) 0.12711(3) 0.05273(17) Uani 1 1 d .
O1 O 0.07884(12) 1.09835(11) 0.46517(7) 0.0548(3) Uani 1 1 d .
O2 O 0.48102(11) 0.60062(10) 0.05912(8) 0.0552(3) Uani 1 1 d .
N1 N -0.07055(14) 1.15110(13) 0.58471(9) 0.0528(3) Uani 1 1 d .
N2 N 0.59616(14) 0.65326(12) -0.07570(10) 0.0516(3) Uani 1 1 d .
C1 C 0.04152(16) 1.16210(14) 0.53408(11) 0.0500(4) Uani 1 1 d .
C2 C 0.13225(17) 1.24740(16) 0.54629(11) 0.0548(4) Uani 1 1 d .
C3 C 0.2065(2) 1.2212(2) 0.61045(17) 0.0825(7) Uani 1 1 d .
H3A H 0.1955 1.1518 0.6511 0.099 Uiso 1 1 calc R
C4 C 0.2975(3) 1.2967(2) 0.6154(2) 0.0933(8) Uani 1 1 d .
H4A H 0.3492 1.2769 0.6580 0.112 Uiso 1 1 calc R
C5 C 0.3111(3) 1.4003(3) 0.55748(17) 0.0902(8) Uani 1 1 d .
H5A H 0.3714 1.4520 0.5611 0.108 Uiso 1 1 calc R
C6 C 0.2375(4) 1.4276(3) 0.49527(19) 0.1163(12) Uani 1 1 d .
H6A H 0.2461 1.4991 0.4565 0.140 Uiso 1 1 calc R
C7 C 0.1486(3) 1.3502(2) 0.48825(17) 0.0987(9) Uani 1 1 d .
H7A H 0.1000 1.3688 0.4437 0.118 Uiso 1 1 calc R
C8 C -0.1161(2) 1.22599(17) 0.66122(12) 0.0619(5) Uani 1 1 d .
H8A H -0.2041 1.2625 0.6605 0.074 Uiso 1 1 calc R
H8B H -0.0638 1.2932 0.6545 0.074 Uiso 1 1 calc R
C9 C -0.11120(17) 1.15349(18) 0.75011(12) 0.0594(4) Uani 1 1 d .
C10 C -0.1771(2) 1.2065(3) 0.82712(15) 0.0869(7) Uani 1 1 d .
H10A H -0.2225 1.2853 0.8225 0.104 Uiso 1 1 calc R
C11 C -0.1760(3) 1.1446(4) 0.90929(18) 0.1147(11) Uani 1 1 d .
H11A H -0.2198 1.1821 0.9600 0.138 Uiso 1 1 calc R
C12 C -0.1117(3) 1.0287(4) 0.91791(18) 0.1115(11) Uani 1 1 d .
H12A H -0.1118 0.9873 0.9743 0.134 Uiso 1 1 calc R
C13 C -0.0468(3) 0.9727(3) 0.84365(19) 0.0974(8) Uani 1 1 d .
H13A H -0.0041 0.8927 0.8492 0.117 Uiso 1 1 calc R
C14 C -0.0453(2) 1.0366(2) 0.75973(15) 0.0765(6) Uani 1 1 d .
H14A H 0.0009 0.9998 0.7094 0.092 Uiso 1 1 calc R
C15 C 0.2389(2) 0.8789(2) 0.55770(14) 0.0723(5) Uani 1 1 d .
H15A H 0.2836 0.9370 0.5791 0.087 Uiso 1 1 calc R
H15B H 0.1630 0.8647 0.6027 0.087 Uiso 1 1 calc R
C16 C 0.3254(3) 0.7586(3) 0.5477(2) 0.1185(11) Uani 1 1 d .
H16A H 0.3481 0.7273 0.6041 0.178 Uiso 1 1 calc R
H16B H 0.4021 0.7719 0.5045 0.178 Uiso 1 1 calc R
H16C H 0.2813 0.6995 0.5281 0.178 Uiso 1 1 calc R
C17 C 0.3235(2) 0.9830(2) 0.34470(14) 0.0707(5) Uani 1 1 d .
H17A H 0.3702 0.9038 0.3280 0.085 Uiso 1 1 calc R
H17B H 0.2868 1.0231 0.2944 0.085 Uiso 1 1 calc R
C18 C 0.4165(3) 1.0631(3) 0.36553(19) 0.1082(10) Uani 1 1 d .
H18A H 0.4833 1.0747 0.3141 0.162 Uiso 1 1 calc R
H18B H 0.4540 1.0230 0.4147 0.162 Uiso 1 1 calc R
H18C H 0.3709 1.1422 0.3809 0.162 Uiso 1 1 calc R
C21 C 0.56582(15) 0.66581(14) 0.00911(11) 0.0488(4) Uani 1 1 d .
C22 C 0.61711(18) 0.75448(15) 0.05618(12) 0.0548(4) Uani 1 1 d .
C23 C 0.5374(2) 0.8527(2) 0.08984(19) 0.0938(8) Uani 1 1 d .
H23A H 0.4527 0.8663 0.0814 0.113 Uiso 1 1 calc R
C24 C 0.5812(3) 0.9334(3) 0.1368(2) 0.1109(10) Uani 1 1 d .
H24A H 0.5262 1.0020 0.1577 0.133 Uiso 1 1 calc R
C25 C 0.7017(3) 0.9139(2) 0.15258(15) 0.0843(7) Uani 1 1 d .
H25A H 0.7299 0.9683 0.1843 0.101 Uiso 1 1 calc R
C26 C 0.7809(3) 0.8150(2) 0.1220(2) 0.0991(9) Uani 1 1 d .
H26A H 0.8636 0.7994 0.1343 0.119 Uiso 1 1 calc R
C27 C 0.7399(3) 0.7354(2) 0.0719(2) 0.0902(8) Uani 1 1 d .
H27A H 0.7966 0.6689 0.0491 0.108 Uiso 1 1 calc R
C28 C 0.68836(18) 0.72893(16) -0.13532(12) 0.0582(4) Uani 1 1 d .
H28A H 0.7027 0.7955 -0.1035 0.070 Uiso 1 1 calc R
H28B H 0.6511 0.7661 -0.1861 0.070 Uiso 1 1 calc R
C29 C 0.81617(18) 0.65453(17) -0.16861(13) 0.0601(4) Uani 1 1 d .
C30 C 0.8923(2) 0.6957(2) -0.24781(15) 0.0828(6) Uani 1 1 d .
H30A H 0.8642 0.7678 -0.2805 0.099 Uiso 1 1 calc R
C31 C 1.0110(3) 0.6286(4) -0.2783(2) 0.1123(10) Uani 1 1 d .
H31A H 1.0623 0.6568 -0.3312 0.135 Uiso 1 1 calc R
C32 C 1.0537(3) 0.5219(4) -0.2316(3) 0.1193(11) Uani 1 1 d .
H32A H 1.1336 0.4784 -0.2523 0.143 Uiso 1 1 calc R
C33 C 0.9779(3) 0.4799(3) -0.1546(3) 0.1195(11) Uani 1 1 d .
H33A H 1.0049 0.4062 -0.1233 0.143 Uiso 1 1 calc R
C34 C 0.8613(2) 0.5469(2) -0.12312(18) 0.0876(7) Uani 1 1 d .
H34A H 0.8115 0.5185 -0.0696 0.105 Uiso 1 1 calc R
C35 C 0.6754(2) 0.3828(2) 0.11473(17) 0.0777(6) Uani 1 1 d .
H35A H 0.7097 0.3730 0.0521 0.093 Uiso 1 1 calc R
H35B H 0.7231 0.4410 0.1331 0.093 Uiso 1 1 calc R
C36 C 0.6988(3) 0.2625(3) 0.1658(3) 0.1374(13) Uani 1 1 d .
H36A H 0.7895 0.2345 0.1553 0.206 Uiso 1 1 calc R
H36B H 0.6540 0.2031 0.1473 0.206 Uiso 1 1 calc R
H36C H 0.6683 0.2712 0.2283 0.206 Uiso 1 1 calc R
C37 C 0.4025(2) 0.4816(2) 0.24917(13) 0.0694(5) Uani 1 1 d .
H37A H 0.3139 0.5160 0.2481 0.083 Uiso 1 1 calc R
H37B H 0.4019 0.4029 0.2855 0.083 Uiso 1 1 calc R
C38 C 0.4670(3) 0.5696(3) 0.28972(17) 0.0948(8) Uani 1 1 d .
H38A H 0.4211 0.5816 0.3493 0.142 Uiso 1 1 calc R
H38B H 0.4663 0.6478 0.2542 0.142 Uiso 1 1 calc R
H38C H 0.5543 0.5350 0.2913 0.142 Uiso 1 1 calc R

loop_
_atom_site_aniso_label
_atom_site_aniso_U_11
_atom_site_aniso_U_22
_atom_site_aniso_U_33
_atom_site_aniso_U_23
_atom_site_aniso_U_13
_atom_site_aniso_U_12
Al1 0.0470(3) 0.0610(3) 0.0529(3) -0.0105(2) -0.0036(2) -0.0133(2)
Al2 0.0529(3) 0.0538(3) 0.0538(3) -0.0058(2) -0.0119(2) -0.0112(2)
O1 0.0608(7) 0.0567(7) 0.0484(6) -0.0103(5) -0.0052(5) -0.0149(5)
O2 0.0517(7) 0.0511(6) 0.0616(7) -0.0064(5) -0.0035(5) -0.0120(5)
N1 0.0524(8) 0.0545(8) 0.0516(7) -0.0111(6) -0.0039(6) -0.0108(6)
N2 0.0502(8) 0.0481(7) 0.0575(8) -0.0043(6) -0.0097(6) -0.0112(6)
C1 0.0540(9) 0.0490(8) 0.0477(8) -0.0058(7) -0.0088(7) -0.0088(7)
C2 0.0559(10) 0.0597(9) 0.0510(9) -0.0139(7) -0.0045(7) -0.0158(8)
C3 0.0946(17) 0.0686(12) 0.0978(16) 0.0007(11) -0.0430(14) -0.0259(12)
C4 0.0909(17) 0.0881(16) 0.119(2) -0.0196(15) -0.0488(16) -0.0229(14)
C5 0.0887(17) 0.1058(18) 0.0877(16) -0.0196(14) -0.0093(13) -0.0528(15)
C6 0.164(3) 0.117(2) 0.0881(17) 0.0213(15) -0.0364(19) -0.092(2)
C7 0.138(2) 0.0992(17) 0.0784(15) 0.0213(13) -0.0459(16) -0.0666(17)
C8 0.0623(11) 0.0603(10) 0.0621(11) -0.0179(8) -0.0012(9) -0.0098(8)
C9 0.0510(10) 0.0730(11) 0.0578(10) -0.0173(8) -0.0062(8) -0.0168(8)
C10 0.0838(15) 0.1141(19) 0.0636(13) -0.0328(12) -0.0066(11) -0.0054(14)
C11 0.099(2) 0.186(3) 0.0604(14) -0.0305(18) -0.0088(14) -0.017(2)
C12 0.096(2) 0.184(3) 0.0614(15) 0.0115(18) -0.0238(14) -0.046(2)
C13 0.0950(18) 0.109(2) 0.0923(18) 0.0127(15) -0.0342(15) -0.0224(16)
C14 0.0754(14) 0.0853(14) 0.0688(12) -0.0102(11) -0.0108(10) -0.0118(11)
C15 0.0694(13) 0.0808(13) 0.0684(12) -0.0085(10) -0.0178(10) -0.0072(10)
C16 0.138(3) 0.102(2) 0.108(2) -0.0050(17) -0.0372(19) 0.0293(19)
C17 0.0565(11) 0.0860(14) 0.0685(12) -0.0192(10) 0.0044(9) -0.0187(10)
C18 0.0872(18) 0.152(3) 0.0930(18) -0.0268(17) 0.0079(14) -0.0658(18)
C21 0.0451(8) 0.0438(8) 0.0567(9) -0.0040(7) -0.0095(7) -0.0040(6)
C22 0.0599(10) 0.0501(9) 0.0562(9) -0.0023(7) -0.0107(8) -0.0156(8)
C23 0.0636(13) 0.0984(17) 0.126(2) -0.0599(16) -0.0062(13) -0.0099(12)
C24 0.095(2) 0.107(2) 0.137(2) -0.0741(19) 0.0010(18) -0.0186(16)
C25 0.114(2) 0.0772(14) 0.0735(13) -0.0150(11) -0.0240(13) -0.0351(14)
C26 0.111(2) 0.0722(14) 0.138(2) -0.0071(15) -0.0745(19) -0.0183(14)
C27 0.0906(17) 0.0567(11) 0.140(2) -0.0214(13) -0.0584(16) -0.0015(11)
C28 0.0643(11) 0.0516(9) 0.0584(10) 0.0011(7) -0.0079(8) -0.0169(8)
C29 0.0554(10) 0.0640(10) 0.0644(11) -0.0106(8) -0.0082(8) -0.0200(8)
C30 0.0775(15) 0.0996(16) 0.0705(13) -0.0091(12) 0.0012(11) -0.0289(13)
C31 0.0716(17) 0.166(3) 0.0964(19) -0.037(2) 0.0157(15) -0.0301(19)
C32 0.0562(15) 0.158(3) 0.144(3) -0.057(3) -0.0047(18) -0.0003(18)
C33 0.0696(17) 0.119(2) 0.161(3) -0.015(2) -0.0183(19) 0.0148(16)
C34 0.0672(14) 0.0863(15) 0.0991(17) 0.0042(13) -0.0059(12) -0.0003(12)
C35 0.0613(12) 0.0782(13) 0.0974(16) -0.0074(12) -0.0272(11) -0.0046(10)
C36 0.109(2) 0.111(2) 0.175(3) 0.033(2) -0.037(2) 0.019(2)
C37 0.0801(14) 0.0770(12) 0.0555(10) -0.0069(9) -0.0119(9) -0.0260(11)
C38 0.0958(17) 0.123(2) 0.0768(14) -0.0349(14) -0.0093(13) -0.0396(16)

loop_
_atom_type_symbol
_atom_type_description
_atom_type_scat_dispersion_real
_atom_type_scat_dispersion_imag
_atom_type_scat_source
C C 0.0033 0.0016 'International Tables Vol C Tables 4.2.6.8 and 6.1.1.4'
H H 0.0000 0.0000 'International Tables Vol C Tables 4.2.6.8 and 6.1.1.4'
N N 0.0061 0.0033 'International Tables Vol C Tables 4.2.6.8 and 6.1.1.4'
O O 0.0106 0.0060 'International Tables Vol C Tables 4.2.6.8 and 6.1.1.4'
Al Al 0.0645 0.0514 'International Tables Vol C Tables 4.2.6.8 and 6.1.1.4'

loop_
_geom_angle_atom_site_label_1
_geom_angle_atom_site_label_2
_geom_angle_atom_site_label_3
_geom_angle
_geom_angle_site_symmetry_1
_geom_angle_site_symmetry_3
O1 Al1 N1 102.45(6) . 2_576
O1 Al1 C15 111.71(8) . .
N1 Al1 C15 108.36(8) 2_576 .
O1 Al1 C17 109.11(8) . .
N1 Al1 C17 108.82(7) 2_576 .
C15 Al1 C17 115.53(10) . .
O2 Al2 N2 104.52(6) . 2_665
O2 Al2 C35 110.35(8) . .
N2 Al2 C35 108.00(8) 2_665 .
O2 Al2 C37 108.30(8) . .
N2 Al2 C37 108.98(7) 2_665 .
C35 Al2 C37 116.06(10) . .
C1 O1 Al1 132.21(11) . .
C21 O2 Al2 132.90(11) . .
C1 N1 C8 120.01(14) . .
C1 N1 Al1 119.46(11) . 2_576
C8 N1 Al1 120.32(12) . 2_576
C21 N2 C28 120.91(14) . .
C21 N2 Al2 119.37(11) . 2_665
C28 N2 Al2 119.42(11) . 2_665
O1 C1 N1 119.39(14) . .
O1 C1 C2 115.52(14) . .
N1 C1 C2 125.05(15) . .
C7 C2 C3 118.71(19) . .
C7 C2 C1 119.13(17) . .
C3 C2 C1 122.01(16) . .
C2 C3 C4 120.7(2) . .
C5 C4 C3 119.8(2) . .
C6 C5 C4 119.9(2) . .
C5 C6 C7 120.6(2) . .
C2 C7 C6 120.3(2) . .
N1 C8 C9 113.76(15) . .
C14 C9 C10 117.7(2) . .
C14 C9 C8 123.57(18) . .
C10 C9 C8 118.69(19) . .
C11 C10 C9 121.0(3) . .
C12 C11 C10 120.7(3) . .
C11 C12 C13 120.1(3) . .
C12 C13 C14 119.4(3) . .
C9 C14 C13 121.0(2) . .
C16 C15 Al1 114.32(17) . .
C18 C17 Al1 111.67(14) . .
N2 C21 O2 119.23(14) . .
N2 C21 C22 125.35(15) . .
O2 C21 C22 115.38(14) . .
C23 C22 C27 118.19(19) . .
C23 C22 C21 119.45(17) . .
C27 C22 C21 122.21(17) . .
C22 C23 C24 120.6(2) . .
C25 C24 C23 121.0(2) . .
C24 C25 C26 119.3(2) . .
C25 C26 C27 120.4(2) . .
C22 C27 C26 120.4(2) . .
N2 C28 C29 112.82(14) . .
C34 C29 C30 118.1(2) . .
C34 C29 C28 122.67(18) . .
C30 C29 C28 119.26(19) . .
C29 C30 C31 119.6(3) . .
C32 C31 C30 121.1(3) . .
C33 C32 C31 119.4(3) . .
C32 C33 C34 119.9(3) . .
C29 C34 C33 121.9(3) . .
C36 C35 Al2 115.5(2) . .
C38 C37 Al2 110.43(15) . .

loop_
_geom_bond_atom_site_label_1
_geom_bond_atom_site_label_2
_geom_bond_distance
_geom_bond_site_symmetry_2
Al1 O1 1.8078(13) .
Al1 N1 1.9593(14) 2_576
Al1 C15 1.962(2) .
Al1 C17 1.968(2) .
Al2 O2 1.8060(12) .
Al2 N2 1.9580(14) 2_665
Al2 C35 1.959(2) .
Al2 C37 1.966(2) .
O1 C1 1.299(2) .
O2 C21 1.3008(19) .
N1 C1 1.300(2) .
N1 C8 1.473(2) .
N1 Al1 1.9593(14) 2_576
N2 C21 1.296(2) .
N2 C28 1.477(2) .
N2 Al2 1.9580(14) 2_665
C1 C2 1.491(2) .
C2 C7 1.360(3) .
C2 C3 1.370(3) .
C3 C4 1.383(3) .
C4 C5 1.362(4) .
C5 C6 1.342(4) .
C6 C7 1.388(3) .
C8 C9 1.505(3) .
C9 C14 1.375(3) .
C9 C10 1.391(3) .
C10 C11 1.363(4) .
C11 C12 1.359(5) .
C12 C13 1.370(4) .
C13 C14 1.392(3) .
C15 C16 1.501(3) .
C17 C18 1.519(3) .
C21 C22 1.499(2) .
C22 C23 1.354(3) .
C22 C27 1.366(3) .
C23 C24 1.389(3) .
C24 C25 1.341(4) .
C25 C26 1.342(4) .
C26 C27 1.397(3) .
C28 C29 1.510(3) .
C29 C34 1.375(3) .
C29 C30 1.385(3) .
C30 C31 1.392(4) .
C31 C32 1.368(5) .
C32 C33 1.361(5) .
C33 C34 1.378(4) .
C35 C36 1.469(4) .
C37 C38 1.516(3) .
